data_7046384
loop_
_publ_author_name
'Keller, Sarah'
'Prescimone, Alessandro'
'Bolink, Henk'
'Sessolo, Michele'
'Longo, Giulia'
'Mart\'inez-Sarti, Laura'
'Junquera-Hern\'andez, Jos\'e M'
'Constable, Edwin C.'
'Ort\'i, Enrique'
'Housecroft, Catherine E.'

_publ_section_title
;
 Luminescent copper(i) complexes with bisphosphane and halogen-substituted
 2,2'-bipyridine ligands.
;
_journal_issue 40
_journal_name_full 'Dalton transactions (Cambridge, England : 2003)'
_journal_page_first 14263
_journal_page_last 14276
_journal_paper_doi 10.1039/c8dt01338a
_journal_volume 47
_journal_year 2018
_chemical_compound_source 'Sarah Keller'
_chemical_formula_moiety '[C49 H38 Cl2 Cu1 N2 O1 P2][PF6]+1(CH2Cl2)'
_chemical_formula_sum 'C50 H40 Cl4 Cu F6 N2 O P3'
_chemical_formula_weight 1097.15
_space_group_IT_number 2
_space_group_name_Hall '-P 1'
_space_group_name_H-M_alt 'P -1'
_symmetry_cell_setting triclinic
_symmetry_space_group_name_Hall '-P 1'
_symmetry_space_group_name_H-M 'P -1'
_atom_sites_solution_hydrogens difmap
_atom_sites_solution_primary other
_audit_creation_date 2015-11-27
_audit_creation_method CRYSTALS_ver_14.61_build_5809
_audit_update_record
;
2017-02-28 deposited with the CCDC.
2018-05-17 downloaded from the CCDC.
;
_cell_angle_alpha 113.273(4)
_cell_angle_beta 100.571(4)
_cell_angle_gamma 90.543(4)
_cell_formula_units_Z 2
_cell_length_a 11.2546(11)
_cell_length_b 14.3360(13)
_cell_length_c 18.0998(16)
_cell_measurement_reflns_used 9889
_cell_measurement_temperature 123
_cell_measurement_theta_max 70
_cell_measurement_theta_min 3
_cell_volume 2626.3(4)
_computing_cell_refinement 'Apex2 (Bruker AXS, 2006)'
_computing_data_collection 'Apex2 (Bruker AXS, 2006)'
_computing_data_reduction 'Apex2 (Bruker AXS, 2006)'
_computing_molecular_graphics 'CAMERON (Watkin et al., 1996)'
_computing_publication_material 'CRYSTALS (Betteridge et al., 2003)'
_computing_structure_refinement 'CRYSTALS (Betteridge et al., 2003)'
_computing_structure_solution 'Superflip (Palatinus & Chapuis, 2007)'
_diffrn_ambient_temperature 123
_diffrn_measured_fraction_theta_full 0.985
_diffrn_measured_fraction_theta_max 0.941
_diffrn_measurement_device Area
_diffrn_measurement_device_type 'Bruker Kappa Apex2'
_diffrn_measurement_method '\f & \w scans'
_diffrn_radiation_monochromator graphite
_diffrn_radiation_type 'Cu K\a'
_diffrn_radiation_wavelength 1.54180
_diffrn_reflns_av_R_equivalents 0.038
_diffrn_reflns_limit_h_max 13
_diffrn_reflns_limit_h_min -13
_diffrn_reflns_limit_k_max 16
_diffrn_reflns_limit_k_min -17
_diffrn_reflns_limit_l_max 21
_diffrn_reflns_limit_l_min 0
_diffrn_reflns_number 32725
_diffrn_reflns_theta_full 67.000
_diffrn_reflns_theta_max 70.249
_diffrn_reflns_theta_min 3.367
_diffrn_standards_number 0
_exptl_absorpt_coefficient_mu 3.825
_exptl_absorpt_correction_T_max 0.75
_exptl_absorpt_correction_T_min 0.64
_exptl_absorpt_correction_type multi-scan
_exptl_absorpt_process_details 'SADABS (Siemens, 1996)'
_exptl_crystal_colour yellow
_exptl_crystal_density_diffrn 1.39
_exptl_crystal_density_method 'not measured'
_exptl_crystal_description block
_exptl_crystal_F_000 1116.00
_exptl_crystal_recrystallization_method
; 
DCM / Et2O 
;
_exptl_crystal_size_max 0.130
_exptl_crystal_size_mid 0.110
_exptl_crystal_size_min 0.100
_platon_squeeze_details
;
This equates to 92 e/cell that corresponds to 46 e/formula.
This can be rationalised as one molecule of DCM per formula unit
ALL the formulae have been modified to keep account for this result
;
_refine_diff_density_max 1.49
_refine_diff_density_min -1.35
_refine_ls_extinction_method None
_refine_ls_goodness_of_fit_ref 0.9428
_refine_ls_hydrogen_treatment constr
_refine_ls_matrix_type full
_refine_ls_number_parameters 883
_refine_ls_number_reflns 9373
_refine_ls_number_restraints 941
_refine_ls_R_factor_all 0.1098
_refine_ls_R_factor_gt 0.1077
_refine_ls_shift/su_max 0.0063029
_refine_ls_shift/su_mean 0.0001558
_refine_ls_structure_factor_coef Fsqd
_refine_ls_weighting_details
;
 Method, part 1, Chebychev polynomial, (Watkin, 1994, Prince, 1982) 
 [weight] = 1.0/[A~0~*T~0~(x)+A~1~*T~1~(x) ... +A~n-1~]*T~n-1~(x)] 
 where A~i~ are the Chebychev coefficients listed below and x= Fcalc/Fmax 
 Method = Robust Weighting (Prince, 1982) 
 W = [weight] * [1-(deltaF/6*sigmaF)^2^]^2^ 
 A~i~ are: 
 12.6 19.1 8.49 1.90 
;
_refine_ls_weighting_scheme calc
_refine_ls_wR_factor_all 0.2745
_refine_ls_wR_factor_gt 0.2742
_refine_ls_wR_factor_ref 0.2745
_reflns_limit_h_max 13
_reflns_limit_h_min -13
_reflns_limit_k_max 16
_reflns_limit_k_min -17
_reflns_limit_l_max 21
_reflns_limit_l_min 0
_reflns_number_gt 9049
_reflns_number_total 9421
_reflns_threshold_expression I>2.0\s(I)
_oxford_diffrn_Wilson_B_factor 3.47
_oxford_diffrn_Wilson_scale 77.04
_oxford_refine_ls_r_factor_ref 0.1098
_oxford_refine_ls_scale 0.08240(4)
_oxford_reflns_number_all 9373
_oxford_reflns_threshold_expression_ref I>-10.0\s(I)
_oxford_structure_analysis_title 'SK074A_123K_0m in P-1'
_cod_data_source_file c8dt01338a2.cif
_cod_data_source_block SK074A_123K
_cod_depositor_comments
;
The following automatic conversions were performed:

'_atom_sites_solution_primary' value 'Other' changed to 'other'
according to
/home/data/users/saulius/crontab/automatic-downloads/rss-feeds/RSC/lib/dictionaries/cif_core.dic
dictionary named 'cif_core.dic' version 2.4.2 from 2011-04-26.

Automatic conversion script
Id: cif_fix_values 4973 2017-02-22 13:04:09Z antanas 

 Adding full bibliography for 7046379--7046389.cif.
;
_cod_original_sg_symbol_H-M 'P -1 '
_cod_original_formula_sum 'C50 H40 Cl4 Cu1 F6 N2 O1 P3'
_cod_database_code 7046384

loop_
_symmetry_equiv_pos_as_xyz
x,y,z
-x,-y,-z

loop_
_atom_site_label
_atom_site_type_symbol
_atom_site_fract_x
_atom_site_fract_y
_atom_site_fract_z
_atom_site_U_iso_or_equiv
_atom_site_occupancy
_atom_site_adp_type
_atom_site_refinement_flags_posn
_atom_site_refinement_flags_adp
_atom_site_disorder_group
Cu1 Cu 0.59164(7) 0.16764(5) 0.33921(4) 0.0388 1.0000 Uani . U .
P1 P 0.42683(13) 0.19889(10) 0.39678(8) 0.0395 1.0000 Uani . U .
P2 P 0.55002(14) 0.09880(10) 0.19869(8) 0.0412 1.0000 Uani . U .
P3 P 1.00303(16) 0.67977(11) 0.36452(10) 0.0533 1.0000 Uani . U .
Cl1 Cl 0.6007(3) 0.41503(14) 0.3653(2) 0.1220 1.0000 Uani . U .
Cl2 Cl 0.5757(2) -0.0552(2) 0.3641(2) 0.1070 1.0000 Uani . U .
F1 F 1.0949(6) 0.7757(5) 0.4181(4) 0.1285 1.0000 Uani . U .
F2 F 0.9198(4) 0.7177(4) 0.4305(3) 0.0879 1.0000 Uani . U .
F3 F 1.0856(5) 0.6428(5) 0.2986(3) 0.1015 1.0000 Uani . U .
F4 F 0.9336(7) 0.7348(4) 0.3132(3) 0.1172 1.0000 Uani . U .
F5 F 0.9159(7) 0.5815(4) 0.3114(4) 0.1327 1.0000 Uani . U .
F6 F 1.0748(7) 0.6240(5) 0.4156(3) 0.1375 1.0000 Uani . U .
O1 O 0.3478(7) 0.0207(5) 0.2344(4) 0.0380 0.5000 Uani . U 1
O2 O 0.3507(7) 0.2144(5) 0.2344(4) 0.0394 0.5000 Uani . U 2
N1 N 0.7439(6) 0.2733(5) 0.3773(3) 0.0670 1.0000 Uani . U .
N2 N 0.7334(5) 0.0912(5) 0.3764(3) 0.0602 1.0000 Uani . U .
C1 C 0.7384(10) 0.3718(6) 0.3757(5) 0.0908 1.0000 Uani . U .
C2 C 0.8480(13) 0.4290(10) 0.3894(6) 0.1257 1.0000 Uani . U .
C3 C 0.9504(13) 0.3944(13) 0.4000(8) 0.1487 1.0000 Uani . U .
C4 C 0.9558(10) 0.2975(12) 0.3985(6) 0.1280 1.0000 Uani . U .
C5 C 0.8511(7) 0.2360(8) 0.3867(4) 0.0811 1.0000 Uani . U .
C6 C 0.8404(6) 0.1293(7) 0.3867(4) 0.0741 1.0000 Uani . U .
C7 C 0.9487(8) 0.0796(10) 0.3999(6) 0.1058 1.0000 Uani . U .
C8 C 0.9249(10) -0.0183(10) 0.3957(6) 0.1145 1.0000 Uani . U .
C9 C 0.8166(9) -0.0604(8) 0.3869(6) 0.0978 1.0000 Uani . U .
C10 C 0.7178(7) -0.0069(6) 0.3760(5) 0.0732 1.0000 Uani . U .
C11 C 0.4549(5) 0.2548(4) 0.5089(3) 0.0374 1.0000 Uani . U .
C12 C 0.5734(6) 0.2728(5) 0.5524(4) 0.0521 1.0000 Uani . U .
C13 C 0.5977(7) 0.3128(6) 0.6371(4) 0.0686 1.0000 Uani . U .
C14 C 0.5058(7) 0.3401(5) 0.6793(4) 0.0629 1.0000 Uani . U .
C15 C 0.3834(7) 0.3199(6) 0.6359(4) 0.0662 1.0000 Uani . U .
C16 C 0.3622(6) 0.2790(5) 0.5519(4) 0.0525 1.0000 Uani . U .
C17 C 0.6822(11) 0.0473(8) 0.1516(6) 0.0534 0.5000 Uani D U 2
C18 C 0.7853(12) 0.1154(13) 0.1789(9) 0.0638 0.5000 Uani D U 2
C19 C 0.878(2) 0.067(3) 0.139(2) 0.0816 0.5000 Uani . U 2
C20 C 0.8831(13) -0.0156(13) 0.0892(9) 0.0804 0.5000 Uani D U 2
C21 C 0.7795(14) -0.0832(11) 0.0622(9) 0.0743 0.5000 Uani D U 2
C22 C 0.6837(14) -0.0529(8) 0.0965(7) 0.0621 0.5000 Uani D U 2
C23 C 0.3209(19) 0.2712(10) 0.3617(9) 0.0429 0.5000 Uani . U 1
C24 C 0.2343(10) 0.2298(8) 0.2936(6) 0.0407 0.5000 Uani . U 1
C25 C 0.1654(13) 0.2960(9) 0.2645(8) 0.0559 0.5000 Uani . U 1
C26 C 0.1844(14) 0.3978(10) 0.3064(9) 0.0594 0.5000 Uani . U 1
C27 C 0.2720(15) 0.4397(10) 0.3772(10) 0.0553 0.5000 Uani . U 1
C28 C 0.3424(16) 0.3750(12) 0.4080(9) 0.0575 0.5000 Uani . U 1
C29 C 0.3203(10) 0.3024(8) 0.2961(6) 0.0394 0.5000 Uani . U 2
C30 C 0.2696(12) 0.3751(9) 0.2723(7) 0.0484 0.5000 Uani . U 2
C31 C 0.2442(12) 0.3618(8) 0.1842(7) 0.0493 0.5000 Uani . U 2
C32 C 0.1319(13) 0.2877(11) 0.1386(8) 0.0616 0.5000 Uani . U 2
C33 C 0.2259(15) 0.4595(9) 0.1718(8) 0.0623 0.5000 Uani . U 2
C34 C 0.355(2) 0.3106(18) 0.1529(19) 0.0437 0.5000 Uani . U 2
C35 C 0.3980(12) 0.2354(9) 0.1769(7) 0.0398 0.5000 Uani . U 2
C36 C 0.4381(14) 0.1663(10) 0.1526(8) 0.0417 0.5000 Uani . U 1
C37 C 0.4331(14) -0.0155(9) 0.1498(7) 0.0430 0.5000 Uani . U 2
C38 C 0.3345(12) -0.0223(8) 0.0904(7) 0.0511 0.5000 Uani . U 2
C39 C 0.2519(13) -0.1079(9) 0.0587(8) 0.0555 0.5000 Uani . U 2
C40 C 0.2655(15) -0.1811(9) 0.0847(8) 0.0638 0.5000 Uani . U 2
C41 C 0.3403(19) -0.1519(12) 0.1506(14) 0.0475 0.5000 Uani . U 1
C42 C 0.3927(10) -0.0552(8) 0.1760(6) 0.0339 0.5000 Uani . U 1
C43 C 0.3169(17) 0.0955(12) 0.3648(9) 0.0395 0.5000 Uani . U 2
C44 C 0.2251(10) 0.0650(8) 0.2918(7) 0.0447 0.5000 Uani . U 2
C45 C 0.1560(11) -0.0288(9) 0.2635(8) 0.0535 0.5000 Uani . U 2
C46 C 0.1735(15) -0.0891(10) 0.3079(9) 0.0609 0.5000 Uani . U 2
C47 C 0.2574(19) -0.0555(12) 0.3777(11) 0.0660 0.5000 Uani . U 2
C48 C 0.3277(19) 0.0318(13) 0.4076(9) 0.0569 0.5000 Uani . U 2
C49 C 0.4918(13) 0.1797(9) 0.1495(7) 0.0404 0.5000 Uani . U 2
C50 C 0.2299(12) -0.1734(8) 0.1810(7) 0.0506 0.5000 Uani . U 1
C51 C 0.5050(14) 0.2725(9) 0.0665(7) 0.0554 0.5000 Uani . U 2
C52 C 0.2499(11) -0.0993(6) 0.2714(7) 0.0401 0.5000 Uani . U 1
C53 C 0.2269(13) -0.1238(10) 0.3349(8) 0.0508 0.5000 Uani . U 1
C54 C 0.5447(13) 0.1981(9) 0.0928(7) 0.0515 0.5000 Uani . U 2
C55 C 0.4106(12) 0.3245(9) 0.0930(7) 0.0509 0.5000 Uani . U 2
C56 C 0.3333(17) 0.0719(12) 0.3771(11) 0.0436 0.5000 Uani . U 1
C57 C 0.3080(10) -0.0015(7) 0.2945(6) 0.0359 0.5000 Uani . U 1
C58 C 0.3961(12) -0.2326(8) 0.0933(7) 0.0498 0.5000 Uani . U 1
C59 C 0.5391(12) -0.1078(8) 0.0913(7) 0.0479 0.5000 Uani . U 1
C60 C 0.4934(13) -0.0286(9) 0.1498(7) 0.0402 0.5000 Uani . U 1
C61 C 0.4980(13) -0.2096(8) 0.0663(7) 0.0516 0.5000 Uani . U 1
C62 C 0.1216(12) -0.1466(10) 0.1347(8) 0.0571 0.5000 Uani . U 1
C63 C 0.2160(15) -0.2864(8) 0.1690(8) 0.0616 0.5000 Uani . U 1
C64 C 0.3425(14) 0.3042(12) 0.3775(11) 0.0392 0.5000 Uani . U 2
C65 C 0.2430(15) 0.4608(11) 0.3353(8) 0.0566 0.5000 Uani . U 2
C66 C 0.2708(15) 0.4705(11) 0.4163(9) 0.0548 0.5000 Uani . U 2
C67 C 0.3148(16) 0.3953(11) 0.4364(9) 0.0557 0.5000 Uani . U 2
C68 C 0.3394(11) 0.1156(9) 0.0926(7) 0.0487 0.5000 Uani . U 1
C69 C 0.2551(14) 0.1646(11) 0.0585(8) 0.0624 0.5000 Uani . U 1
C70 C 0.4517(18) 0.2731(11) 0.1805(9) 0.0641 0.5000 Uani . U 1
C71 C 0.2730(17) 0.2681(12) 0.0858(9) 0.0739 0.5000 Uani . U 1
C72 C 0.365(4) 0.320(3) 0.141(2) 0.0745 0.5000 Uani . U 1
C73 C 0.6821(12) 0.1050(8) 0.1523(7) 0.0431 0.5000 Uani . U 1
C74 C 0.6777(13) 0.1470(10) 0.0950(7) 0.0569 0.5000 Uani . U 1
C75 C 0.7865(13) 0.0679(12) 0.1791(10) 0.0556 0.5000 Uani . U 1
C76 C 0.8850(14) 0.1101(12) 0.0893(9) 0.0733 0.5000 Uani . U 1
C77 C 0.7837(15) 0.1512(13) 0.0619(9) 0.0735 0.5000 Uani . U 1
C410 C 0.360(2) -0.1772(12) 0.1437(14) 0.0632 0.5000 Uani . U 2
C420 C 0.4464(16) -0.0924(10) 0.1780(7) 0.0563 0.5000 Uani . U 2
C540 C 0.2519(15) -0.0498(10) 0.4147(9) 0.0524 0.5000 Uani . U 1
C550 C 0.3058(15) 0.0462(11) 0.4340(9) 0.0407 0.5000 Uani . U 1
C780 C 0.897(3) 0.080(3) 0.151(3) 0.0806 0.5000 Uani . U 1
H321 H 0.1426 0.2262 0.1461 0.0730 0.5000 Uiso R . 2
H322 H 0.0632 0.3171 0.1593 0.0730 0.5000 Uiso R . 2
H323 H 0.1196 0.2736 0.0817 0.0730 0.5000 Uiso R . 2
H331 H 0.2958 0.5063 0.2002 0.0744 0.5000 Uiso R . 2
H332 H 0.1571 0.4885 0.1925 0.0744 0.5000 Uiso R . 2
H333 H 0.2134 0.4450 0.1149 0.0744 0.5000 Uiso R . 2
H121 H 0.6383 0.2579 0.5238 0.0622 1.0000 Uiso R . .
H131 H 0.6790 0.3210 0.6664 0.0816 1.0000 Uiso R . .
H141 H 0.5238 0.3727 0.7376 0.0753 1.0000 Uiso R . .
H151 H 0.3182 0.3342 0.6642 0.0793 1.0000 Uiso R . .
H161 H 0.2808 0.2670 0.5221 0.0624 1.0000 Uiso R . .
H181 H 0.7923 0.1845 0.2171 0.0752 0.5000 Uiso R . 2
H191 H 0.9536 0.1066 0.1600 0.0971 0.5000 Uiso R . 2
H201 H 0.9536 -0.0335 0.0666 0.0948 0.5000 Uiso R . 2
H211 H 0.7771 -0.1497 0.0205 0.0877 0.5000 Uiso R . 2
H221 H 0.6157 -0.1006 0.0831 0.0742 0.5000 Uiso R . 2
H241 H 0.2182 0.1579 0.2655 0.0490 0.5000 Uiso R . 1
H251 H 0.1063 0.2680 0.2148 0.0675 0.5000 Uiso R . 1
H261 H 0.1365 0.4409 0.2871 0.0713 0.5000 Uiso R . 1
H271 H 0.2863 0.5117 0.4058 0.0665 0.5000 Uiso R . 1
H281 H 0.4006 0.4022 0.4582 0.0697 0.5000 Uiso R . 1
H441 H 0.2112 0.1077 0.2627 0.0535 0.5000 Uiso R . 2
H451 H 0.0967 -0.0509 0.2140 0.0643 0.5000 Uiso R . 2
H461 H 0.1273 -0.1529 0.2889 0.0724 0.5000 Uiso R . 2
H471 H 0.2665 -0.0964 0.4084 0.0790 0.5000 Uiso R . 2
H481 H 0.3859 0.0506 0.4574 0.0682 0.5000 Uiso R . 2
H381 H 0.3229 0.0305 0.0713 0.0613 0.5000 Uiso R . 2
H391 H 0.1837 -0.1133 0.0172 0.0662 0.5000 Uiso R . 2
H401 H 0.2074 -0.2388 0.0610 0.0760 0.5000 Uiso R . 2
H4101 H 0.3682 -0.2308 0.1621 0.0757 0.5000 Uiso R . 2
H4201 H 0.5136 -0.0878 0.2200 0.0679 0.5000 Uiso R . 2
H21 H 0.8458 0.4958 0.3906 0.1509 1.0000 Uiso R . .
H31 H 1.0229 0.4353 0.4090 0.1790 1.0000 Uiso R . .
H41 H 1.0327 0.2719 0.4057 0.1540 1.0000 Uiso R . .
H71 H 1.0285 0.1105 0.4106 0.1261 1.0000 Uiso R . .
H81 H 0.9918 -0.0572 0.3995 0.1368 1.0000 Uiso R . .
H91 H 0.8061 -0.1255 0.3882 0.1169 1.0000 Uiso R . .
H551 H 0.3804 0.3719 0.0710 0.0612 0.5000 Uiso R . 2
H511 H 0.5440 0.2874 0.0296 0.0664 0.5000 Uiso R . 2
H541 H 0.6081 0.1593 0.0719 0.0616 0.5000 Uiso R . 2
H591 H 0.6006 -0.0919 0.0675 0.0574 0.5000 Uiso R . 1
H611 H 0.5379 -0.2626 0.0320 0.0620 0.5000 Uiso R . 1
H581 H 0.3636 -0.3014 0.0738 0.0597 0.5000 Uiso R . 1
H531 H 0.1927 -0.1900 0.3236 0.0582 0.5000 Uiso R . 1
H5401 H 0.2326 -0.0658 0.4576 0.0639 0.5000 Uiso R . 1
H5501 H 0.3229 0.0944 0.4895 0.0486 0.5000 Uiso R . 1
H621 H 0.1080 -0.1918 0.0783 0.0685 0.5000 Uiso R . 1
H622 H 0.0525 -0.1524 0.1564 0.0685 0.5000 Uiso R . 1
H623 H 0.1351 -0.0786 0.1398 0.0685 0.5000 Uiso R . 1
H631 H 0.2038 -0.3293 0.1121 0.0720 0.5000 Uiso R . 1
H632 H 0.2875 -0.3018 0.1975 0.0720 0.5000 Uiso R . 1
H633 H 0.1483 -0.2975 0.1900 0.0720 0.5000 Uiso R . 1
H671 H 0.3270 0.4036 0.4921 0.0663 0.5000 Uiso R . 2
H661 H 0.2589 0.5327 0.4588 0.0654 0.5000 Uiso R . 2
H651 H 0.2050 0.5133 0.3230 0.0680 0.5000 Uiso R . 2
H701 H 0.5171 0.3129 0.2234 0.0762 0.5000 Uiso R . 1
H721 H 0.3745 0.3916 0.1576 0.0895 0.5000 Uiso R . 1
H711 H 0.2162 0.3027 0.0627 0.0888 0.5000 Uiso R . 1
H691 H 0.1867 0.1273 0.0171 0.0745 0.5000 Uiso R . 1
H681 H 0.3280 0.0435 0.0733 0.0585 0.5000 Uiso R . 1
H741 H 0.6055 0.1729 0.0777 0.0681 0.5000 Uiso R . 1
H771 H 0.7843 0.1805 0.0231 0.0886 0.5000 Uiso R . 1
H761 H 0.9510 0.1018 0.0619 0.0884 0.5000 Uiso R . 1
H7801 H 0.9739 0.0688 0.1771 0.0958 0.5000 Uiso R . 1
H751 H 0.7873 0.0342 0.2150 0.0663 0.5000 Uiso R . 1

loop_
_atom_site_aniso_label
_atom_site_aniso_U_11
_atom_site_aniso_U_22
_atom_site_aniso_U_33
_atom_site_aniso_U_23
_atom_site_aniso_U_13
_atom_site_aniso_U_12
Cu1 0.0525(5) 0.0312(4) 0.0378(4) 0.0148(3) 0.0196(3) 0.0074(3)
P1 0.0527(8) 0.0345(6) 0.0349(6) 0.0138(5) 0.0177(6) 0.0078(5)
P2 0.0602(8) 0.0329(6) 0.0362(6) 0.0144(5) 0.0222(6) 0.0109(6)
P3 0.0650(10) 0.0380(7) 0.0670(10) 0.0270(7) 0.0241(8) 0.0111(7)
Cl1 0.170(2) 0.0322(9) 0.179(3) 0.0402(12) 0.078(2) 0.0006(11)
Cl2 0.1017(14) 0.1030(16) 0.188(3) 0.1199(19) 0.0589(16) 0.0480(13)
F1 0.150(5) 0.115(4) 0.088(3) 0.002(2) 0.042(3) -0.068(3)
F2 0.076(3) 0.109(3) 0.089(3) 0.040(2) 0.041(2) 0.023(2)
F3 0.093(3) 0.135(4) 0.071(3) 0.027(3) 0.036(2) 0.034(3)
F4 0.184(5) 0.102(3) 0.096(3) 0.062(3) 0.047(3) 0.085(3)
F5 0.197(6) 0.087(3) 0.094(4) 0.017(2) 0.030(3) -0.070(3)
F6 0.214(6) 0.136(4) 0.086(3) 0.059(3) 0.048(3) 0.118(4)
O1 0.063(4) 0.020(3) 0.039(3) 0.015(2) 0.024(3) 0.012(3)
O2 0.056(4) 0.035(3) 0.038(3) 0.021(2) 0.022(3) 0.017(3)
N1 0.072(2) 0.066(2) 0.048(3) 0.002(2) 0.027(2) -0.0179(15)
N2 0.0517(19) 0.088(3) 0.052(3) 0.035(3) 0.022(2) 0.0263(18)
C1 0.126(3) 0.062(3) 0.070(5) 0.004(3) 0.038(4) -0.040(2)
C2 0.162(4) 0.131(6) 0.065(5) 0.026(5) 0.014(7) -0.094(5)
C3 0.127(4) 0.212(8) 0.095(7) 0.062(8) 0.000(7) -0.112(6)
C4 0.081(4) 0.198(7) 0.084(6) 0.035(7) 0.022(5) -0.059(4)
C5 0.056(2) 0.128(4) 0.050(4) 0.024(4) 0.017(3) -0.019(2)
C6 0.051(2) 0.119(4) 0.043(3) 0.017(4) 0.023(3) 0.020(2)
C7 0.056(3) 0.142(5) 0.078(5) 0.000(5) 0.015(4) 0.034(4)
C8 0.086(3) 0.125(5) 0.088(6) -0.005(5) 0.018(5) 0.067(4)
C9 0.099(4) 0.113(5) 0.085(5) 0.038(5) 0.030(5) 0.074(4)
C10 0.082(2) 0.083(3) 0.066(4) 0.037(4) 0.024(4) 0.050(2)
C11 0.055(2) 0.026(2) 0.0352(15) 0.0141(17) 0.0159(14) 0.0070(19)
C12 0.051(2) 0.060(3) 0.043(2) 0.016(2) 0.0165(19) 0.006(3)
C13 0.067(3) 0.085(5) 0.043(2) 0.015(3) 0.009(2) -0.003(3)
C14 0.085(3) 0.065(4) 0.034(3) 0.013(3) 0.0169(19) 0.014(3)
C15 0.078(3) 0.076(4) 0.041(2) 0.014(3) 0.026(2) 0.019(4)
C16 0.052(3) 0.058(3) 0.041(2) 0.010(2) 0.016(2) 0.013(3)
C17 0.062(6) 0.069(6) 0.026(5) 0.012(5) 0.018(5) 0.024(5)
C18 0.063(6) 0.087(8) 0.045(7) 0.022(6) 0.032(6) 0.018(5)
C19 0.054(8) 0.128(10) 0.042(11) 0.011(8) 0.015(9) 0.032(6)
C20 0.080(7) 0.117(10) 0.051(7) 0.032(6) 0.034(7) 0.054(6)
C21 0.101(8) 0.077(8) 0.058(7) 0.030(6) 0.042(6) 0.056(5)
C22 0.084(7) 0.067(6) 0.040(6) 0.020(4) 0.024(5) 0.040(5)
C23 0.071(7) 0.030(4) 0.027(5) 0.006(4) 0.019(3) 0.018(5)
C24 0.053(5) 0.028(4) 0.042(5) 0.011(3) 0.018(3) 0.014(4)
C25 0.071(7) 0.043(4) 0.053(6) 0.018(4) 0.015(4) 0.028(5)
C26 0.089(9) 0.039(4) 0.066(7) 0.037(5) 0.017(5) 0.017(6)
C27 0.100(9) 0.030(5) 0.045(6) 0.017(4) 0.029(5) 0.022(5)
C28 0.095(11) 0.030(4) 0.037(7) 0.004(4) 0.010(5) 0.021(5)
C29 0.051(6) 0.037(4) 0.041(3) 0.020(3) 0.026(4) 0.012(4)
C30 0.066(7) 0.045(5) 0.045(3) 0.022(3) 0.026(4) 0.023(4)
C31 0.081(5) 0.030(4) 0.041(3) 0.013(3) 0.022(4) 0.021(3)
C32 0.072(6) 0.067(7) 0.052(6) 0.028(5) 0.019(5) 0.012(5)
C33 0.105(10) 0.044(5) 0.047(6) 0.026(5) 0.018(7) 0.031(5)
C34 0.072(6) 0.027(7) 0.041(7) 0.018(5) 0.022(5) 0.011(4)
C35 0.067(6) 0.022(5) 0.038(5) 0.014(4) 0.024(4) 0.009(4)
C36 0.064(4) 0.038(4) 0.042(5) 0.028(4) 0.030(3) 0.011(4)
C37 0.065(6) 0.032(5) 0.036(5) 0.013(4) 0.022(4) 0.011(5)
C38 0.071(6) 0.033(4) 0.048(6) 0.015(4) 0.013(4) 0.007(4)
C39 0.071(7) 0.045(5) 0.050(6) 0.016(4) 0.020(5) 0.000(4)
C40 0.098(8) 0.038(5) 0.054(7) 0.013(5) 0.025(5) -0.007(5)
C41 0.069(6) 0.024(3) 0.052(7) 0.014(5) 0.022(5) 0.010(4)
C42 0.049(5) 0.023(3) 0.037(5) 0.017(3) 0.015(4) 0.017(3)
C43 0.057(6) 0.043(6) 0.028(5) 0.019(4) 0.019(3) 0.002(6)
C44 0.052(6) 0.039(4) 0.048(5) 0.023(4) 0.009(3) 0.010(3)
C45 0.052(6) 0.050(5) 0.053(6) 0.014(4) 0.014(4) -0.001(4)
C46 0.093(9) 0.034(5) 0.053(6) 0.007(4) 0.033(5) -0.011(6)
C47 0.119(12) 0.030(6) 0.056(7) 0.022(6) 0.023(6) 0.004(5)
C48 0.093(13) 0.052(8) 0.034(7) 0.027(6) 0.012(6) -0.006(7)
C49 0.069(7) 0.025(5) 0.034(5) 0.013(4) 0.027(5) 0.011(5)
C50 0.078(5) 0.030(3) 0.048(4) 0.016(3) 0.022(4) 0.000(4)
C51 0.095(8) 0.042(6) 0.040(6) 0.020(4) 0.033(5) 0.006(5)
C52 0.065(6) 0.012(3) 0.051(3) 0.017(2) 0.022(4) 0.018(3)
C53 0.069(8) 0.034(5) 0.049(4) 0.012(4) 0.021(6) -0.015(5)
C54 0.078(7) 0.047(6) 0.041(5) 0.022(4) 0.029(5) 0.007(5)
C55 0.080(7) 0.042(6) 0.038(6) 0.022(4) 0.017(5) 0.002(4)
C56 0.055(7) 0.038(4) 0.039(4) 0.015(3) 0.014(5) 0.002(4)
C57 0.052(6) 0.023(3) 0.041(3) 0.017(2) 0.020(4) 0.009(3)
C58 0.080(7) 0.025(4) 0.049(6) 0.014(4) 0.023(5) 0.012(4)
C59 0.068(7) 0.033(3) 0.042(5) 0.008(4) 0.028(5) 0.007(4)
C60 0.052(6) 0.031(2) 0.040(5) 0.013(2) 0.018(4) 0.013(3)
C61 0.083(7) 0.029(3) 0.047(6) 0.013(4) 0.028(5) 0.016(4)
C62 0.066(6) 0.059(7) 0.049(5) 0.022(5) 0.018(4) -0.006(5)
C63 0.110(10) 0.024(3) 0.047(6) 0.004(4) 0.030(7) -0.005(5)
C64 0.042(6) 0.037(6) 0.033(4) 0.010(4) 0.005(5) 0.005(6)
C65 0.095(9) 0.047(6) 0.044(4) 0.026(4) 0.036(6) 0.029(6)
C66 0.092(9) 0.043(6) 0.042(4) 0.021(5) 0.034(7) 0.024(6)
C67 0.091(9) 0.050(7) 0.038(5) 0.022(5) 0.031(7) 0.030(6)
C68 0.063(5) 0.051(5) 0.048(5) 0.030(4) 0.027(3) 0.011(4)
C69 0.076(7) 0.072(6) 0.053(7) 0.035(5) 0.024(5) 0.025(5)
C70 0.107(10) 0.037(4) 0.053(7) 0.023(5) 0.016(6) 0.019(5)
C71 0.112(10) 0.066(5) 0.052(7) 0.026(6) 0.028(5) 0.054(7)
C72 0.130(15) 0.048(6) 0.057(14) 0.030(7) 0.024(8) 0.036(7)
C73 0.065(4) 0.023(4) 0.039(5) 0.004(4) 0.027(4) 0.007(4)
C74 0.074(6) 0.060(7) 0.037(6) 0.016(4) 0.021(5) -0.010(5)
C75 0.049(5) 0.070(9) 0.043(7) 0.016(6) 0.014(5) -0.002(6)
C76 0.071(6) 0.082(9) 0.052(7) 0.004(6) 0.029(6) -0.021(6)
C77 0.082(7) 0.084(9) 0.051(7) 0.017(6) 0.030(6) -0.020(7)
C410 0.115(12) 0.024(6) 0.050(9) 0.010(6) 0.025(6) 0.007(6)
C420 0.095(9) 0.037(5) 0.042(6) 0.018(4) 0.019(5) 0.007(5)
C540 0.079(8) 0.027(4) 0.052(4) 0.010(4) 0.031(7) 0.004(5)
C550 0.053(6) 0.031(4) 0.037(5) 0.006(4) 0.021(6) 0.001(4)
C780 0.049(6) 0.123(15) 0.060(13) 0.025(10) 0.014(8) -0.017(8)

loop_
_atom_type_symbol
_atom_type_scat_dispersion_real
_atom_type_scat_dispersion_imag
_atom_type_scat_Cromer_Mann_a1
_atom_type_scat_Cromer_Mann_b1
_atom_type_scat_Cromer_Mann_a2
_atom_type_scat_Cromer_Mann_b2
_atom_type_scat_Cromer_Mann_a3
_atom_type_scat_Cromer_Mann_b3
_atom_type_scat_Cromer_Mann_a4
_atom_type_scat_Cromer_Mann_b4
_atom_type_scat_Cromer_Mann_c
_atom_type_scat_source
C 0.0181 0.0091 2.3100 20.8439 1.0200 10.2075 1.5886 0.5687 0.8650 51.6512 0.2156 'International Tables Vol C 4.2.6.8 and 6.1.1.4'
H 0.0000 0.0000 0.4930 10.5109 0.3229 26.1257 0.1402 3.1424 0.0408 57.7998 0.0030 'International Tables Vol C 4.2.6.8 and 6.1.1.4'
N 0.0311 0.0180 12.2126 0.0057 3.1322 9.8933 2.0125 28.9975 1.1663 0.5826 -11.5290 'International Tables Vol C 4.2.6.8 and 6.1.1.4'
O 0.0492 0.0322 3.0485 13.2771 2.2868 5.7011 1.5463 0.3239 0.8670 32.9089 0.2508 'International Tables Vol C 4.2.6.8 and 6.1.1.4'
F 0.0727 0.0534 3.5392 10.2825 2.6412 4.2944 1.5170 0.2615 1.0243 26.1476 0.2776 'International Tables Vol C 4.2.6.8 and 6.1.1.4'
P 0.2955 0.4335 6.4345 1.9067 4.1791 27.1570 1.7800 0.5260 1.4908 68.1645 1.1149 'International Tables Vol C 4.2.6.8 and 6.1.1.4'
Cl 0.3639 0.7018 11.4604 0.0104 7.1964 1.1662 6.2556 18.5194 1.6455 47.7784 -9.5574 'International Tables Vol C 4.2.6.8 and 6.1.1.4'
Cu -1.9646 0.5888 13.3380 3.5828 7.1676 0.2470 5.6158 11.3966 1.6735 64.8126 1.1910 'International Tables Vol C 4.2.6.8 and 6.1.1.4'

loop_
_geom_angle_atom_site_label_1
_geom_angle_atom_site_label_2
_geom_angle_atom_site_label_3
_geom_angle
_geom_angle_publ_flag
P1 Cu1 P2 114.73(6) yes
P1 Cu1 N1 123.37(16) yes
P2 Cu1 N1 106.70(15) yes
P1 Cu1 N2 122.08(15) yes
P2 Cu1 N2 106.99(15) yes
N1 Cu1 N2 76.7(3) yes
Cu1 P1 C11 116.55(19) yes
Cu1 P1 C23 115.6(6) yes
C11 P1 C23 107.5(4) yes
Cu1 P1 C56 111.6(6) yes
C11 P1 C56 98.2(6) yes
C23 P1 C56 105.4(8) yes
Cu1 P2 C36 114.0(4) yes
Cu1 P2 C60 116.7(4) yes
C36 P2 C60 104.4(6) yes
Cu1 P2 C73 114.4(4) yes
C36 P2 C73 101.9(5) yes
C60 P2 C73 103.8(6) yes
F1 P3 F2 89.4(3) yes
F1 P3 F3 90.5(3) yes
F2 P3 F3 179.5(3) yes
F1 P3 F4 92.4(4) yes
F2 P3 F4 92.3(3) yes
F3 P3 F4 87.2(3) yes
F1 P3 F5 177.7(4) yes
F2 P3 F5 91.9(3) yes
F3 P3 F5 88.3(3) yes
F4 P3 F5 89.5(4) yes
F1 P3 F6 87.3(4) yes
F2 P3 F6 88.6(3) yes
F3 P3 F6 91.9(3) yes
F4 P3 F6 179.1(4) yes
F5 P3 F6 90.7(4) yes
C42 O1 C57 117.9(7) yes
C29 O2 C35 112.9(7) yes
Cu1 N1 C1 123.3(6) yes
Cu1 N1 C5 115.5(6) yes
C1 N1 C5 119.7(7) yes
Cu1 N2 C6 116.3(6) yes
Cu1 N2 C10 124.2(5) yes
C6 N2 C10 118.4(7) yes
N1 C1 Cl1 117.3(6) yes
N1 C1 C2 118.1(11) yes
Cl1 C1 C2 124.4(9) yes
C1 C2 C3 122.2(13) yes
C1 C2 H21 119.0 no
C3 C2 H21 118.8 no
C2 C3 C4 119.8(10) yes
C2 C3 H31 119.9 no
C4 C3 H31 120.3 no
C3 C4 C5 121.7(13) yes
C3 C4 H41 119.3 no
C5 C4 H41 119.0 no
C4 C5 N1 118.3(11) yes
C4 C5 C6 128.7(10) yes
N1 C5 C6 112.9(6) yes
C5 C6 N2 115.8(7) yes
C5 C6 C7 120.0(8) yes
N2 C6 C7 124.1(10) yes
C6 C7 C8 113.6(9) yes
C6 C7 H71 123.3 no
C8 C7 H71 123.0 no
C7 C8 C9 124.6(9) yes
C7 C8 H81 117.9 no
C9 C8 H81 117.6 no
C8 C9 C10 118.0(11) yes
C8 C9 H91 121.1 no
C10 C9 H91 121.0 no
N2 C10 C9 121.1(9) yes
N2 C10 Cl2 117.8(5) yes
C9 C10 Cl2 121.1(8) yes
P1 C11 C12 118.8(4) yes
P1 C11 C16 122.5(4) yes
C12 C11 C16 118.7(5) yes
C11 C12 C13 120.3(6) yes
C11 C12 H121 119.8 no
C13 C12 H121 119.9 no
C12 C13 C14 120.6(7) yes
C12 C13 H131 119.6 no
C14 C13 H131 119.8 no
C13 C14 C15 119.9(6) yes
C13 C14 H141 120.1 no
C15 C14 H141 120.0 no
C14 C15 C16 118.0(6) yes
C14 C15 H151 121.0 no
C16 C15 H151 121.0 no
C11 C16 C15 122.4(6) yes
C11 C16 H161 118.8 no
C15 C16 H161 118.8 no
P2 C17 C18 115.1(9) yes
P2 C17 C22 124.2(10) yes
C18 C17 C22 120.7(13) yes
C17 C18 C19 109.1(19) yes
C17 C18 H181 125.9 no
C19 C18 H181 124.9 no
C18 C19 C20 134(3) yes
C18 C19 H191 113.3 no
C20 C19 H191 112.7 no
C19 C20 C21 116.6(18) yes
C19 C20 H201 121.5 no
C21 C20 H201 121.8 no
C20 C21 C22 118.6(12) yes
C20 C21 H211 120.8 no
C22 C21 H211 120.7 no
C17 C22 C21 120.9(14) yes
C17 C22 H221 119.7 no
C21 C22 H221 119.5 no
P1 C23 C24 123.3(9) yes
P1 C23 C28 113.4(13) yes
C24 C23 C28 123.2(14) yes
C23 C24 C25 118.7(11) yes
C23 C24 H241 120.8 no
C25 C24 H241 120.5 no
C24 C25 C26 120.5(12) yes
C24 C25 H251 119.8 no
C26 C25 H251 119.7 no
C25 C26 C27 120.5(12) yes
C25 C26 H261 119.7 no
C27 C26 H261 119.9 no
C26 C27 C28 120.2(12) yes
C26 C27 H271 120.0 no
C28 C27 H271 119.8 no
C27 C28 C23 116.9(14) yes
C27 C28 H281 121.6 no
C23 C28 H281 121.5 no
O2 C29 C30 117.3(9) yes
O2 C29 C64 115.9(10) yes
C30 C29 C64 126.8(11) yes
C29 C30 C31 122.0(9) yes
C29 C30 C65 115.1(10) yes
C31 C30 C65 122.9(10) yes
C30 C31 C32 108.7(10) yes
C30 C31 C33 114.6(9) yes
C32 C31 C33 109.0(11) yes
C30 C31 C34 102.9(14) yes
C32 C31 C34 108.7(14) yes
C33 C31 C34 112.6(12) yes
C31 C32 H321 109.5 no
C31 C32 H322 109.5 no
H321 C32 H322 109.5 no
C31 C32 H323 109.4 no
H321 C32 H323 109.5 no
H322 C32 H323 109.5 no
C31 C33 H331 109.5 no
C31 C33 H332 109.5 no
H331 C33 H332 109.5 no
C31 C33 H333 109.4 no
H331 C33 H333 109.5 no
H332 C33 H333 109.5 no
C31 C34 C35 118.1(18) yes
C31 C34 C55 126.2(15) yes
C35 C34 C55 115.2(18) yes
O2 C35 C34 120.5(14) yes
O2 C35 C49 115.6(10) yes
C34 C35 C49 123.8(14) yes
P2 C36 C68 122.2(10) yes
P2 C36 C70 120.5(12) yes
C68 C36 C70 117.3(13) yes
P2 C37 C38 122.2(9) yes
P2 C37 C420 118.2(11) yes
C38 C37 C420 119.5(12) yes
C37 C38 C39 118.7(11) yes
C37 C38 H381 120.6 no
C39 C38 H381 120.7 no
C38 C39 C40 121.7(14) yes
C38 C39 H391 119.1 no
C40 C39 H391 119.2 no
C39 C40 C410 121.8(14) yes
C39 C40 H401 119.1 no
C410 C40 H401 119.1 no
C42 C41 C50 121.7(14) yes
C42 C41 C58 116.1(15) yes
C50 C41 C58 122.2(13) yes
C41 C42 O1 117.1(12) yes
C41 C42 C60 125.2(12) yes
O1 C42 C60 117.6(9) yes
P1 C43 C44 123.6(8) yes
P1 C43 C48 118.5(13) yes
C44 C43 C48 117.4(13) yes
C43 C44 C45 119.2(10) yes
C43 C44 H441 120.3 no
C45 C44 H441 120.5 no
C44 C45 C46 120.2(12) yes
C44 C45 H451 119.9 no
C46 C45 H451 120.0 no
C45 C46 C47 118.5(12) yes
C45 C46 H461 120.6 no
C47 C46 H461 121.0 no
C46 C47 C48 124.7(15) yes
C46 C47 H471 117.5 no
C48 C47 H471 117.8 no
C43 C48 C47 119.9(16) yes
C43 C48 H481 120.0 no
C47 C48 H481 120.0 no
P2 C49 C35 117.5(9) yes
P2 C49 C54 123.5(10) yes
C35 C49 C54 118.6(11) yes
C41 C50 C52 105.5(12) yes
C41 C50 C62 107.5(11) yes
C52 C50 C62 108.4(10) yes
C41 C50 C63 111.0(11) yes
C52 C50 C63 112.6(9) yes
C62 C50 C63 111.4(11) yes
C54 C51 C55 120.3(11) yes
C54 C51 H511 119.9 no
C55 C51 H511 119.8 no
C50 C52 C53 125.2(9) yes
C50 C52 C57 118.0(9) yes
C53 C52 C57 116.4(10) yes
C52 C53 C540 119.3(11) yes
C52 C53 H531 120.4 no
C540 C53 H531 120.2 no
C49 C54 C51 119.9(12) yes
C49 C54 H541 120.0 no
C51 C54 H541 120.1 no
C34 C55 C51 122.0(13) yes
C34 C55 H551 118.9 no
C51 C55 H551 119.1 no
P1 C56 C57 115.4(12) yes
P1 C56 C550 125.4(13) yes
C57 C56 C550 118.7(13) yes
C56 C57 C52 122.3(11) yes
C56 C57 O1 119.4(10) yes
C52 C57 O1 118.1(9) yes
C41 C58 C61 120.6(12) yes
C41 C58 H581 119.6 no
C61 C58 H581 119.8 no
C60 C59 C61 122.4(11) yes
C60 C59 H591 118.8 no
C61 C59 H591 118.8 no
C42 C60 C59 116.5(11) yes
C42 C60 P2 115.5(9) yes
C59 C60 P2 127.9(11) yes
C58 C61 C59 118.8(10) yes
C58 C61 H611 120.6 no
C59 C61 H611 120.7 no
C50 C62 H621 109.5 no
C50 C62 H622 109.3 no
H621 C62 H622 109.5 no
C50 C62 H623 109.6 no
H621 C62 H623 109.5 no
H622 C62 H623 109.5 no
C50 C63 H631 109.5 no
C50 C63 H632 109.4 no
H631 C63 H632 109.5 no
C50 C63 H633 109.5 no
H631 C63 H633 109.5 no
H632 C63 H633 109.5 no
P1 C64 C29 118.8(13) yes
P1 C64 C67 127.4(12) yes
C29 C64 C67 113.0(12) yes
C30 C65 C66 120.7(12) yes
C30 C65 H651 119.7 no
C66 C65 H651 119.6 no
C65 C66 C67 122.1(13) yes
C65 C66 H661 119.0 no
C67 C66 H661 118.9 no
C64 C67 C66 121.9(13) yes
C64 C67 H671 119.0 no
C66 C67 H671 119.0 no
C36 C68 C69 122.9(12) yes
C36 C68 H681 118.6 no
C69 C68 H681 118.5 no
C68 C69 C71 118.1(15) yes
C68 C69 H691 121.0 no
C71 C69 H691 120.9 no
C36 C70 C72 118(2) yes
C36 C70 H701 121.3 no
C72 C70 H701 120.9 no
C69 C71 C72 121.9(16) yes
C69 C71 H711 119.1 no
C72 C71 H711 119.0 no
C70 C72 C71 122(3) yes
C70 C72 H721 119.2 no
C71 C72 H721 118.9 no
P2 C73 C74 121.8(10) yes
P2 C73 C75 116.9(10) yes
C74 C73 C75 121.3(13) yes
C73 C74 C77 119.5(14) yes
C73 C74 H741 120.4 no
C77 C74 H741 120.1 no
C73 C75 C780 120(2) yes
C73 C75 H751 121.1 no
C780 C75 H751 119.2 no
C77 C76 C780 125.1(19) yes
C77 C76 H761 118.0 no
C780 C76 H761 116.9 no
C74 C77 C76 116.6(14) yes
C74 C77 H771 121.7 no
C76 C77 H771 121.7 no
C40 C410 C420 118.9(18) yes
C40 C410 H4101 120.5 no
C420 C410 H4101 120.5 no
C410 C420 C37 119.4(18) yes
C410 C420 H4201 120.3 no
C37 C420 H4201 120.3 no
C53 C540 C550 121.9(13) yes
C53 C540 H5401 119.2 no
C550 C540 H5401 118.9 no
C540 C550 C56 121.1(13) yes
C540 C550 H5501 119.5 no
C56 C550 H5501 119.4 no
C75 C780 C76 116(3) yes
C75 C780 H7801 122.2 no
C76 C780 H7801 121.4 no

loop_
_geom_bond_atom_site_label_1
_geom_bond_atom_site_label_2
_geom_bond_distance
_geom_bond_publ_flag
Cu1 P1 2.2545(15) yes
Cu1 P2 2.2875(15) yes
Cu1 N1 2.097(5) yes
Cu1 N2 2.104(5) yes
P1 C11 1.827(5) yes
P1 C23 1.779(16) yes
P1 C56 1.966(17) yes
P2 C36 1.870(13) yes
P2 C60 1.738(12) yes
P2 C73 1.854(11) yes
P3 F1 1.566(5) yes
P3 F2 1.583(4) yes
P3 F3 1.576(5) yes
P3 F4 1.556(5) yes
P3 F5 1.558(5) yes
P3 F6 1.572(5) yes
Cl1 C1 1.680(12) yes
Cl2 C10 1.680(9) yes
O1 C42 1.361(12) yes
O1 C57 1.391(11) yes
O2 C29 1.411(12) yes
O2 C35 1.380(13) yes
N1 C1 1.425(11) yes
N1 C5 1.334(11) yes
N2 C6 1.268(9) yes
N2 C10 1.411(10) yes
C1 C2 1.402(13) yes
C2 C3 1.27(2) yes
C2 H21 0.950 no
C3 C4 1.38(2) yes
C3 H31 0.950 no
C4 C5 1.397(12) yes
C4 H41 0.950 no
C5 C6 1.533(13) yes
C6 C7 1.447(12) yes
C7 C8 1.396(17) yes
C7 H71 0.950 no
C8 C9 1.309(16) yes
C8 H81 0.950 no
C9 C10 1.385(10) yes
C9 H91 0.950 no
C11 C12 1.382(8) yes
C11 C16 1.381(8) yes
C12 C13 1.380(9) yes
C12 H121 0.950 no
C13 C14 1.366(10) yes
C13 H131 0.950 no
C14 C15 1.420(11) yes
C14 H141 0.950 no
C15 C16 1.367(9) yes
C15 H151 0.950 no
C16 H161 0.950 no
C17 C18 1.389(5) yes
C17 C22 1.391(5) yes
C18 C19 1.40(3) yes
C18 H181 0.950 no
C19 C20 1.18(4) yes
C19 H191 0.950 no
C20 C21 1.391(5) yes
C20 H201 0.950 no
C21 C22 1.333(19) yes
C21 H211 0.950 no
C22 H221 0.950 no
C23 C24 1.34(2) yes
C23 C28 1.381(18) yes
C24 C25 1.427(15) yes
C24 H241 0.950 no
C25 C26 1.346(19) yes
C25 H251 0.950 no
C26 C27 1.38(2) yes
C26 H261 0.950 no
C27 C28 1.435(19) yes
C27 H271 0.950 no
C28 H281 0.950 no
C29 C30 1.369(15) yes
C29 C64 1.44(2) yes
C30 C31 1.500(16) yes
C30 C65 1.387(16) yes
C31 C32 1.519(19) yes
C31 C33 1.515(15) yes
C31 C34 1.54(3) yes
C32 H321 0.950 no
C32 H322 0.950 no
C32 H323 0.950 no
C33 H331 0.950 no
C33 H332 0.950 no
C33 H333 0.950 no
C34 C35 1.37(2) yes
C34 C55 1.42(2) yes
C35 C49 1.375(18) yes
C36 C68 1.36(2) yes
C36 C70 1.41(2) yes
C37 C38 1.369(19) yes
C37 C420 1.385(18) yes
C38 C39 1.387(17) yes
C38 H381 0.950 no
C39 C40 1.308(18) yes
C39 H391 0.950 no
C40 C410 1.35(3) yes
C40 H401 0.950 no
C41 C42 1.36(2) yes
C41 C50 1.52(2) yes
C41 C58 1.455(19) yes
C42 C60 1.410(18) yes
C43 C44 1.43(2) yes
C43 C48 1.405(18) yes
C44 C45 1.402(17) yes
C44 H441 0.950 no
C45 C46 1.39(2) yes
C45 H451 0.950 no
C46 C47 1.34(2) yes
C46 H461 0.950 no
C47 C48 1.33(2) yes
C47 H471 0.950 no
C48 H481 0.950 no
C49 C54 1.383(16) yes
C50 C52 1.532(15) yes
C50 C62 1.492(19) yes
C50 C63 1.550(14) yes
C51 C54 1.377(17) yes
C51 C55 1.355(18) yes
C51 H511 0.950 no
C52 C53 1.391(16) yes
C52 C57 1.410(13) yes
C53 C540 1.388(18) yes
C53 H531 0.950 no
C54 H541 0.950 no
C55 H551 0.950 no
C56 C57 1.42(2) yes
C56 C550 1.31(2) yes
C58 C61 1.409(18) yes
C58 H581 0.950 no
C59 C60 1.390(16) yes
C59 C61 1.392(16) yes
C59 H591 0.950 no
C61 H611 0.950 no
C62 H621 0.950 no
C62 H622 0.950 no
C62 H623 0.950 no
C63 H631 0.950 no
C63 H632 0.950 no
C63 H633 0.950 no
C64 C67 1.40(2) yes
C65 C66 1.392(18) yes
C65 H651 0.950 no
C66 C67 1.340(19) yes
C66 H661 0.950 no
C67 H671 0.950 no
C68 C69 1.383(18) yes
C68 H681 0.950 no
C69 C71 1.37(2) yes
C69 H691 0.950 no
C70 C72 1.43(3) yes
C70 H701 0.950 no
C71 C72 1.28(5) yes
C71 H711 0.950 no
C72 H721 0.950 no
C73 C74 1.384(17) yes
C73 C75 1.38(2) yes
C74 C77 1.442(18) yes
C74 H741 0.950 no
C75 C780 1.45(3) yes
C75 H751 0.950 no
C76 C77 1.39(2) yes
C76 C780 1.35(5) yes
C76 H761 0.950 no
C77 H771 0.950 no
C410 C420 1.40(2) yes
C410 H4101 0.950 no
C420 H4201 0.950 no
C540 C550 1.382(19) yes
C540 H5401 0.950 no
C550 H5501 0.950 no
C780 H7801 0.950 no

loop_
_platon_squeeze_void_nr
_platon_squeeze_void_average_x
_platon_squeeze_void_average_y
_platon_squeeze_void_average_z
_platon_squeeze_void_volume
_platon_squeeze_void_count_electrons
_platon_squeeze_void_content
1 -0.004 0.500 0.000 442 92 ' '
